data_7033105
loop_
_publ_author_name
'Falaise, Cl\'ement'
'Assen, Ayalew'
'Mihalcea, Ionut'
'Volkringer, Christophe'
'Mesbah, Adel'
'Dacheux, Nicolas'
'Loiseau, Thierry'

_publ_section_title
;
 Coordination polymers of uranium(iv) terephthalates.
;
_journal_issue 6
_journal_name_full 'Dalton transactions (Cambridge, England : 2003)'
_journal_page_first 2639
_journal_page_last 2649
_journal_paper_doi 10.1039/c4dt02343a
_journal_volume 44
_journal_year 2015
_chemical_formula_sum 'C22 H22 N2 O10 U'
_chemical_formula_weight 712.45
_chemical_name_systematic
;
 ?
;
_space_group_IT_number 15
_symmetry_cell_setting monoclinic
_symmetry_space_group_name_Hall '-C 2yc'
_symmetry_space_group_name_H-M 'C 1 2/c 1'
_atom_sites_solution_hydrogens geom
_atom_sites_solution_primary direct
_atom_sites_solution_secondary difmap
_audit_creation_method SHELXL-97
_cell_angle_alpha 90.00
_cell_angle_beta 101.490(2)
_cell_angle_gamma 90.00
_cell_formula_units_Z 4
_cell_length_a 15.2600(7)
_cell_length_b 11.4841(5)
_cell_length_c 13.4499(6)
_cell_measurement_reflns_used 9972
_cell_measurement_temperature 293(2)
_cell_measurement_theta_max 35.4985
_cell_measurement_theta_min 2.235
_cell_volume 2309.82(18)
_computing_structure_refinement 'SHELXL-97 (Sheldrick, 2008)'
_diffrn_ambient_temperature 293(2)
_diffrn_measured_fraction_theta_full 0.998
_diffrn_measured_fraction_theta_max 0.998
_diffrn_radiation_monochromator graphite
_diffrn_radiation_source 'fine-focus sealed tube'
_diffrn_radiation_type MoK\a
_diffrn_radiation_wavelength 0.71073
_diffrn_reflns_av_R_equivalents 0.0330
_diffrn_reflns_av_sigmaI/netI 0.0251
_diffrn_reflns_limit_h_max 25
_diffrn_reflns_limit_h_min -25
_diffrn_reflns_limit_k_max 10
_diffrn_reflns_limit_k_min -19
_diffrn_reflns_limit_l_max 22
_diffrn_reflns_limit_l_min -22
_diffrn_reflns_number 31667
_diffrn_reflns_theta_full 36.40
_diffrn_reflns_theta_max 36.40
_diffrn_reflns_theta_min 2.56
_exptl_absorpt_coefficient_mu 7.081
_exptl_absorpt_correction_T_max 0.692
_exptl_absorpt_correction_T_min 0.6121
_exptl_absorpt_correction_type empirical
_exptl_absorpt_process_details sadabs
_exptl_crystal_colour green
_exptl_crystal_density_diffrn 2.049
_exptl_crystal_density_method 'not measured'
_exptl_crystal_description block
_exptl_crystal_F_000 1360
_exptl_crystal_size_max 0.128
_exptl_crystal_size_mid 0.077
_exptl_crystal_size_min 0.052
_refine_diff_density_max 1.327
_refine_diff_density_min -0.732
_refine_diff_density_rms 0.129
_refine_ls_extinction_method none
_refine_ls_goodness_of_fit_ref 1.066
_refine_ls_hydrogen_treatment constr
_refine_ls_matrix_type full
_refine_ls_number_parameters 161
_refine_ls_number_reflns 5622
_refine_ls_number_restraints 0
_refine_ls_restrained_S_all 1.066
_refine_ls_R_factor_all 0.0251
_refine_ls_R_factor_gt 0.0196
_refine_ls_shift/su_max 0.000
_refine_ls_shift/su_mean 0.000
_refine_ls_structure_factor_coef Fsqd
_refine_ls_weighting_details 'calc w=1/[\s^2^(Fo^2^)+(0.0247P)^2^+0.7669P] where P=(Fo^2^+2Fc^2^)/3'
_refine_ls_weighting_scheme calc
_refine_ls_wR_factor_gt 0.0451
_refine_ls_wR_factor_ref 0.0470
_reflns_number_gt 5072
_reflns_number_total 5622
_reflns_threshold_expression >2\s(I)
_cod_data_source_file c4dt02343a2.cif
_cod_data_source_block shelx
_cod_depositor_comments
;
The following automatic conversions were performed:
'__exptl_crystal_description' tag replaced with
'_exptl_crystal_description'.

Automatic conversion script
Id: cif_correct_tags 1440 2010-10-19 06:21:57Z saulius 

 Adding full bibliography for 7033103--7033105.cif.
;
_cod_database_code 7033105

loop_
_symmetry_equiv_pos_as_xyz
'x, y, z'
'-x, y, -z+1/2'
'x+1/2, y+1/2, z'
'-x+1/2, y+1/2, -z+1/2'
'-x, -y, -z'
'x, -y, z-1/2'
'-x+1/2, -y+1/2, -z'
'x+1/2, -y+1/2, z-1/2'

loop_
_atom_site_label
_atom_site_type_symbol
_atom_site_fract_x
_atom_site_fract_y
_atom_site_fract_z
_atom_site_U_iso_or_equiv
_atom_site_adp_type
_atom_site_occupancy
_atom_site_symmetry_multiplicity
_atom_site_calc_flag
_atom_site_refinement_flags
U1 U 0.0000 0.371494(6) 0.2500 0.01411(2) Uani 1 2 d S
O1 O 0.05249(10) 0.36555(11) 0.08394(13) 0.0254(3) Uani 1 1 d .
O2 O 0.02537(11) 0.17803(11) 0.33240(12) 0.0270(3) Uani 1 1 d .
O3 O -0.04686(11) 0.56796(12) 0.30168(13) 0.0305(3) Uani 1 1 d .
O4 O 0.14392(10) 0.30093(14) 0.21859(11) 0.0293(3) Uani 1 1 d .
C1 C 0.0000 0.1237(2) 0.2500 0.0231(5) Uani 1 2 d S
O5 O 0.11907(10) 0.41925(15) 0.38431(12) 0.0303(3) Uani 1 1 d .
C2 C 0.0000 0.6217(2) 0.2500 0.0223(4) Uani 1 2 d S
C3 C 0.0000 -0.0065(2) 0.2500 0.0241(5) Uani 1 2 d S
C4 C 0.01926(17) -0.06656(17) 0.16752(18) 0.0308(4) Uani 1 1 d .
H4 H 0.0304 -0.0260 0.1115 0.037 Uiso 1 1 calc R
C5 C 0.02185(17) -0.18738(17) 0.16868(18) 0.0307(4) Uani 1 1 d .
H5 H 0.0381 -0.2279 0.1153 0.037 Uiso 1 1 calc R
N1 N 0.22412(12) 0.41677(17) 0.52662(15) 0.0299(4) Uani 1 1 d .
C6 C 0.2477(2) 0.4202(3) 0.6372(2) 0.0501(7) Uani 1 1 d .
H6A H 0.3116 0.4207 0.6585 0.075 Uiso 1 1 calc R
H6B H 0.2236 0.3529 0.6646 0.075 Uiso 1 1 calc R
H6C H 0.2233 0.4894 0.6613 0.075 Uiso 1 1 calc R
C7 C 0.0000 0.7524(2) 0.2500 0.0231(5) Uani 1 2 d S
C8 C 0.29612(18) 0.4211(3) 0.4710(3) 0.0513(7) Uani 1 1 d .
H8A H 0.3525 0.4212 0.5179 0.077 Uiso 1 1 calc R
H8B H 0.2909 0.4908 0.4307 0.077 Uiso 1 1 calc R
H8C H 0.2927 0.3544 0.4274 0.077 Uiso 1 1 calc R
C9 C 0.14077(13) 0.41591(17) 0.47880(16) 0.0246(3) Uani 1 1 d .
H9 H 0.0959 0.4127 0.5165 0.029 Uiso 1 1 calc R
C10 C 0.12544(12) 0.31867(15) 0.12431(15) 0.0205(3) Uani 1 1 d .
C11 C 0.19027(12) 0.28271(15) 0.06053(14) 0.0203(3) Uani 1 1 d .
C12 C 0.27040(14) 0.22910(19) 0.10388(16) 0.0268(4) Uani 1 1 d .
H12 H 0.2844 0.2157 0.1734 0.032 Uiso 1 1 calc R
C13 C 0.17047(13) 0.30441(17) -0.04307(15) 0.0241(3) Uani 1 1 d .
H13 H 0.1173 0.3416 -0.0719 0.029 Uiso 1 1 calc R

loop_
_atom_site_aniso_label
_atom_site_aniso_U_11
_atom_site_aniso_U_22
_atom_site_aniso_U_33
_atom_site_aniso_U_23
_atom_site_aniso_U_13
_atom_site_aniso_U_12
U1 0.01711(4) 0.01005(4) 0.01715(4) 0.000 0.00818(3) 0.000
O1 0.0248(6) 0.0271(7) 0.0277(7) 0.0029(5) 0.0133(5) 0.0091(5)
O2 0.0370(8) 0.0148(6) 0.0288(7) 0.0000(5) 0.0058(6) 0.0006(5)
O3 0.0431(9) 0.0149(6) 0.0401(9) -0.0003(5) 0.0243(7) -0.0006(5)
O4 0.0258(7) 0.0440(8) 0.0202(7) -0.0007(6) 0.0094(5) 0.0087(6)
C1 0.0256(11) 0.0127(9) 0.0322(14) 0.000 0.0088(10) 0.000
O5 0.0264(7) 0.0376(8) 0.0268(8) -0.0074(6) 0.0052(6) -0.0062(6)
C2 0.0286(11) 0.0125(9) 0.0268(12) 0.000 0.0080(10) 0.000
C3 0.0282(12) 0.0118(9) 0.0337(15) 0.000 0.0097(11) 0.000
C4 0.0479(12) 0.0152(7) 0.0340(11) 0.0014(7) 0.0192(10) -0.0008(7)
C5 0.0475(12) 0.0153(7) 0.0339(11) -0.0017(7) 0.0191(10) 0.0005(7)
N1 0.0252(8) 0.0343(9) 0.0295(9) 0.0019(7) 0.0041(7) 0.0030(6)
C6 0.0394(14) 0.074(2) 0.0327(14) 0.0099(13) -0.0028(11) 0.0133(13)
C7 0.0286(12) 0.0122(9) 0.0300(14) 0.000 0.0096(11) 0.000
C8 0.0265(11) 0.074(2) 0.0555(19) 0.0092(15) 0.0138(12) 0.0057(12)
C9 0.0233(8) 0.0240(8) 0.0270(10) -0.0019(7) 0.0065(7) 0.0002(6)
C10 0.0214(7) 0.0196(7) 0.0235(8) -0.0016(6) 0.0114(6) 0.0017(5)
C11 0.0200(7) 0.0218(7) 0.0212(8) -0.0025(6) 0.0093(6) 0.0028(6)
C12 0.0258(9) 0.0375(10) 0.0189(9) 0.0022(7) 0.0088(7) 0.0098(7)
C13 0.0216(8) 0.0310(9) 0.0211(9) 0.0015(7) 0.0074(7) 0.0088(6)

loop_
_atom_type_symbol
_atom_type_description
_atom_type_scat_dispersion_real
_atom_type_scat_dispersion_imag
_atom_type_scat_source
C C 0.0033 0.0016 'International Tables Vol C Tables 4.2.6.8 and 6.1.1.4'
H H 0.0000 0.0000 'International Tables Vol C Tables 4.2.6.8 and 6.1.1.4'
N N 0.0061 0.0033 'International Tables Vol C Tables 4.2.6.8 and 6.1.1.4'
O O 0.0106 0.0060 'International Tables Vol C Tables 4.2.6.8 and 6.1.1.4'
U U -9.6767 9.6646 'International Tables Vol C Tables 4.2.6.8 and 6.1.1.4'

loop_
_geom_angle_atom_site_label_1
_geom_angle_atom_site_label_2
_geom_angle_atom_site_label_3
_geom_angle
_geom_angle_site_symmetry_1
_geom_angle_site_symmetry_3
O5 U1 O5 153.10(8) 2 .
O5 U1 O4 121.62(5) 2 .
O5 U1 O4 68.24(5) . .
O5 U1 O4 68.24(5) 2 2
O5 U1 O4 121.62(5) . 2
O4 U1 O4 141.45(8) . 2
O5 U1 O2 80.68(6) 2 2
O5 U1 O2 125.38(6) . 2
O4 U1 O2 72.10(5) . 2
O4 U1 O2 73.48(5) 2 2
O5 U1 O2 125.38(6) 2 .
O5 U1 O2 80.68(5) . .
O4 U1 O2 73.48(5) . .
O4 U1 O2 72.10(5) 2 .
O2 U1 O2 52.63(7) 2 .
O5 U1 O3 77.54(6) 2 .
O5 U1 O3 78.29(6) . .
O4 U1 O3 131.24(5) . .
O4 U1 O3 86.27(5) 2 .
O2 U1 O3 154.56(6) 2 .
O2 U1 O3 135.29(5) . .
O5 U1 O3 78.29(6) 2 2
O5 U1 O3 77.54(6) . 2
O4 U1 O3 86.27(5) . 2
O4 U1 O3 131.24(5) 2 2
O2 U1 O3 135.29(5) 2 2
O2 U1 O3 154.56(6) . 2
O3 U1 O3 51.66(7) . 2
O5 U1 O1 110.67(5) 2 2
O5 U1 O1 70.10(5) . 2
O4 U1 O1 126.64(5) . 2
O4 U1 O1 52.07(5) 2 2
O2 U1 O1 108.85(5) 2 2
O2 U1 O1 68.18(5) . 2
O3 U1 O1 67.66(5) . 2
O3 U1 O1 115.40(5) 2 2
O5 U1 O1 70.10(5) 2 .
O5 U1 O1 110.67(5) . .
O4 U1 O1 52.07(5) . .
O4 U1 O1 126.64(5) 2 .
O2 U1 O1 68.18(5) 2 .
O2 U1 O1 108.85(5) . .
O3 U1 O1 115.40(5) . .
O3 U1 O1 67.66(5) 2 .
O1 U1 O1 176.89(6) 2 .
O5 U1 C1 103.45(4) 2 .
O5 U1 C1 103.45(4) . .
O4 U1 C1 70.73(4) . .
O4 U1 C1 70.73(4) 2 .
O2 U1 C1 26.31(4) 2 .
O2 U1 C1 26.31(4) . .
O3 U1 C1 154.17(3) . .
O3 U1 C1 154.17(3) 2 .
O1 U1 C1 88.45(3) 2 .
O1 U1 C1 88.45(3) . .
O5 U1 C10 95.79(5) 2 .
O5 U1 C10 89.87(5) . .
O4 U1 C10 26.01(5) . .
O4 U1 C10 139.35(5) 2 .
O2 U1 C10 66.98(5) 2 .
O2 U1 C10 90.62(5) . .
O3 U1 C10 128.05(5) . .
O3 U1 C10 76.44(5) 2 .
O1 U1 C10 152.46(5) 2 .
O1 U1 C10 26.08(5) . .
C1 U1 C10 77.75(3) . .
C10 O1 U1 92.25(12) . .
C1 O2 U1 93.29(12) . .
C2 O3 U1 93.65(12) . .
C10 O4 U1 95.24(11) . .
O2 C1 O2 120.8(2) . 2
O2 C1 C3 119.60(11) . .
O2 C1 C3 119.60(11) 2 .
O2 C1 U1 60.40(11) . .
O2 C1 U1 60.40(11) 2 .
C3 C1 U1 180.0 . .
C9 O5 U1 141.31(14) . .
O3 C2 O3 121.1(2) 2 .
O3 C2 C7 119.47(11) 2 .
O3 C2 C7 119.47(11) . .
O3 C2 U1 60.53(11) 2 .
O3 C2 U1 60.53(11) . .
C7 C2 U1 180.0 . .
C4 C3 C4 120.4(2) . 2
C4 C3 C1 119.82(12) . .
C4 C3 C1 119.82(12) 2 .
C5 C4 C3 119.89(19) . .
C4 C5 C7 119.69(19) . 1_545
C9 N1 C8 120.7(2) . .
C9 N1 C6 121.3(2) . .
C8 N1 C6 117.9(2) . .
C5 C7 C5 120.3(2) 2_565 1_565
C5 C7 C2 119.83(12) 2_565 .
C5 C7 C2 119.83(12) 1_565 .
O5 C9 N1 122.41(19) . .
O1 C10 O4 120.33(16) . .
O1 C10 C11 120.11(18) . .
O4 C10 C11 119.56(17) . .
O1 C10 U1 61.67(10) . .
O4 C10 U1 58.75(9) . .
C11 C10 U1 176.15(12) . .
C12 C11 C13 119.88(16) . .
C12 C11 C10 120.70(17) . .
C13 C11 C10 119.41(16) . .
C13 C12 C11 119.79(19) 7 .
C12 C13 C11 120.32(17) 7 .

loop_
_geom_bond_atom_site_label_1
_geom_bond_atom_site_label_2
_geom_bond_distance
_geom_bond_site_symmetry_2
U1 O5 2.3575(15) 2
U1 O5 2.3575(16) .
U1 O4 2.4552(14) .
U1 O4 2.4552(14) 2
U1 O2 2.4786(14) 2
U1 O2 2.4786(14) .
U1 O3 2.5066(14) .
U1 O3 2.5066(14) 2
U1 O1 2.5194(15) 2
U1 O1 2.5194(15) .
U1 C1 2.846(2) .
U1 C10 2.8600(16) .
O1 C10 1.258(2) .
O2 C1 1.2637(18) .
O3 C2 1.2544(18) .
O4 C10 1.260(2) .
C1 O2 1.2637(18) 2
C1 C3 1.495(3) .
O5 C9 1.248(3) .
C2 O3 1.2544(18) 2
C2 C7 1.501(3) .
C3 C4 1.387(2) .
C3 C4 1.387(2) 2
C4 C5 1.388(3) .
C5 C7 1.389(2) 1_545
N1 C9 1.306(3) .
N1 C8 1.448(3) .
N1 C6 1.460(3) .
C7 C5 1.389(2) 2_565
C7 C5 1.389(2) 1_565
C10 C11 1.491(2) .
C11 C12 1.389(3) .
C11 C13 1.388(3) .
C12 C13 1.388(3) 7
C13 C12 1.388(3) 7
